data_1516168
loop_
_publ_author_name
'Amit, A.'
'Mester, L.'
'Klewe, B.'
'Furberg, S.'

_publ_section_title
;
 The Crystal Structure of Serotonin Hydrogen Oxalate
;
_journal_name_full 'Acta Chemica Scandinavica A'
_journal_page_first 267
_journal_page_last 270
_journal_paper_doi 10.3891/acta.chem.scand.32a-0267
_journal_year 1978
_chemical_formula_sum 'C12 H14 N2 O5'
_chemical_formula_weight 266.25
_chemical_name_common 'Serotonin oxalate'
_chemical_name_systematic
;
 2-(5-Hydroxy-1H-indol-3-yl)ethanaminium 2-hydroxy-2-oxoacetate
;
_space_group_IT_number 14
_symmetry_space_group_name_Hall '-P 2yn'
_symmetry_space_group_name_H-M 'P 1 21/n 1'
_cell_angle_alpha 90
_cell_angle_beta 96.57(2)
_cell_angle_gamma 90
_cell_formula_units_Z 4
_cell_length_a 18.385(5)
_cell_length_b 5.620(2)
_cell_length_c 12.034(4)
_cell_volume 1235.2(7)
_computing_structure_solution MULTAN
_diffrn_ambient_temperature 295(2)
_diffrn_radiation_type MoK\a
_diffrn_radiation_wavelength 0.71069
_diffrn_reflns_number 3025
_refine_ls_number_reflns 1767
_cod_data_source_file serotonin.cif
_cod_data_source_block serotonin
_cod_depositor_comments
;
The following automatic conversions were performed:

'_diffrn_ambient_temperature' value 'room temperature' was changed to
'295(2)' - the room/ambient temperature average [293;298] in
Kelvins(K) was taken.

Automatic conversion script
Id: cif_fix_values 2281 2013-09-26 08:29:07Z andrius 

 Adding missed hydrogens H12 and H13.

 Updated the _chemical_name_systematic data item value.

 Antanas Vaitkus,
 2021-08-04
;

loop_
_cod_entry_issue_id
_cod_entry_issue_origin
_cod_entry_issue_severity
_cod_entry_issue_description
_cod_entry_issue_author
_cod_entry_issue_date
1 upstream warning
;
  Crystal data of this structure was keyed in from a scanned copy of the
  original publication:

  Amit, A.; Mester, L.; Klewe, B. & Furberg, S.
  The Crystal Structure of Serotonin Hydrogen Oxalate
  Acta Chemica Scandinavica, 1978, 32a, 267-270
  DOI: 10.3891/acta.chem.scand.32a-0267

  Some atom coordinates and/or anisotropic factors may be incorrect as
  the digits in the scanned copy could not be read clearly.
;
'Andrius Merkys' 2014-05-21

_cod_database_code 1516168

loop_
_symmetry_equiv_pos_as_xyz
x,y,z
-x+1/2,y+1/2,-z+1/2
-x,-y,-z
x-1/2,-y-1/2,z-1/2

loop_
_atom_site_label
_atom_site_fract_x
_atom_site_fract_y
_atom_site_fract_z
_atom_site_U_iso_or_equiv
_atom_site_adp_type
O1 0.7806(2) 0.7064(5) 0.4407(2) ? Uani
O2 0.8325(2) 0.5524(5) 0.2984(2) ? Uani
O3 0.8201(2) 1.1420(5) 0.3765(2) ? Uani
O4 0.8588(2) 0.9867(5) 0.2257(2) ? Uani
O5 0.5531(2) -0.1828(6) 0.3600(2) ? Uani
N1 0.3596(2) 0.4243(7) 0.1266(3) ? Uani
N12 0.3203(3) 0.8662(9) 0.5545(3) ? Uani
C2 0.3413(3) 0.5620(9) 0.2129(4) ? Uani
C3 0.3774(2) 0.4823(7) 0.3114(3) ? Uani
C4 0.4695(3) 0.1376(8) 0.3479(4) ? Uani
C5 0.5044(2) -0.0411(8) 0.2953(3) ? Uani
C6 0.4924(3) -0.0736(9) 0.1794(4) ? Uani
C7 0.4424(3) 0.0720(9) 0.1149(3) ? Uani
C8 0.4082(2) 0.2524(8) 0.1679(3) ? Uani
C9 0.4210(2) 0.2838(8) 0.2645(3) ? Uani
C10 0.3784(3) 0.5810(10) 0.4275(4) ? Uani
C11 0.3213(3) 0.7635(11) 0.4385(4) ? Uani
C13 0.8320(2) 0.9746(7) 0.3154(3) ? Uani
C14 0.8124(2) 0.7256(7) 0.3582(3) ? Uani
H1 0.341(3) 0.436(9) 0.052(4) 5.6(12) Biso
H2 0.304(2) 0.691(7) 0.202(3) 3.1(9) Biso
H4 0.478(3) 0.160(8) 0.423(4) 5.1(12) Biso
H5 0.583(3) -0.305(9) 0.322(4) 7.1(14) Biso
H6 0.514(2) -0.189(7) 0.148(3) 2.7(9) Biso
H7 0.429(2) 0.044(8) 0.031(3) 4.1(10) Biso
H10 0.420(3) 0.678(10) 0.450(4) 7.0(17) Biso
H11 0.377(2) 0.457(7) 0.485(3) 2.6(9) Biso
H12 0.321(3) 0.887(10) 0.390(4) 6.5(16) Biso
H13 0.275(4) 0.676(12) 0.427(5) 11.5(24) Biso
H14 0.371(3) 0.957(11) 0.574(5) 8.0(19) Biso
H15 0.324(3) 0.708(11) 0.604(5) 9.1(18) Biso
H16 0.284(3) 0.960(11) 0.564(4) 8.1(16) Biso
H17 0.818(4) 0.380(15) 0.328(6) 15.1(26) Biso

loop_
_atom_site_aniso_label
_atom_site_aniso_U_11
_atom_site_aniso_U_22
_atom_site_aniso_U_33
_atom_site_aniso_U_23
_atom_site_aniso_U_13
_atom_site_aniso_U_12
O1 0.0810(24) 0.0319(17) 0.0426(17) -0.0057(17) 0.0270(17) 0.0015(15)
O2 0.0589(21) 0.0192(15) 0.0428(17) 0.0012(15) 0.0167(15) 0.0014(14)
O3 0.0675(22) 0.0210(15) 0.0365(16) -0.0006(16) 0.0075(15) -0.0000(14)
O4 0.0648(21) 0.0312(10) 0.0387(16) -0.0065(16) 0.0215(15) 0.0016(14)
O5 0.0611(22) 0.0475(21) 0.0379(17) 0.0180(18) 0.0120(16) -0.0051(16)
N1 0.0473(24) 0.0681(29) 0.0249(19) 0.0076(23) -0.0059(18) 0.0022(22)
N12 0.0574(30) 0.0497(27) 0.0409(23) 0.0116(26) 0.0139(22) -0.0039(22)
C2 0.0401(27) 0.0492(30) 0.0411(25) 0.0067(26) 0.0002(21) 0.0008(24)
C3 0.0369(24) 0.0364(25) 0.0318(21) 0.0048(21) 0.0025(19) -0.0005(20)
C4 0.0518(29) 0.0426(27) 0.0249(22) -0.0005(24) 0.0099(21) -0.0045(21)
C5 0.0447(26) 0.0368(26) 0.0334(22) -0.0004(24) 0.0092(26) 0.0018(21)
C6 0.0545(32) 0.0544(33) 0.0346(25) 0.0092(29) 0.0110(23) -0.0144(25)
C7 0.0436(27) 0.0683(35) 0.0255(22) -0.0033(27) 0.0034(21) -0.0101(25)
C8 0.0343(24) 0.0529(29) 0.0268(21) -0.0034(25) 0.0023(19) -0.0027(22)
C9 0.0369(25) 0.0425(27) 0.0269(20) 0.0018(22) 0.0070(19) -0.0004(20)
C10 0.0628(36) 0.0399(30) 0.0317(24) 0.0185(29) 0.0043(24) -0.0002(24)
C11 0.0657(37) 0.0536(35) 0.0358(27) 0.0097(33) 0.0088(25) -0.0035(27)
C13 0.0437(27) 0.0232(23) 0.0365(22) -0.0018(21) 0.0007(26) 0.0031(19)
C14 0.0416(25) 0.0246(23) 0.0293(21) -0.0019(21) 0.0028(19) 0.0040(19)
H1 ? ? ? ? ? ?
H2 ? ? ? ? ? ?
H4 ? ? ? ? ? ?
H5 ? ? ? ? ? ?
H6 ? ? ? ? ? ?
H7 ? ? ? ? ? ?
H10 ? ? ? ? ? ?
H11 ? ? ? ? ? ?
H12 ? ? ? ? ? ?
H13 ? ? ? ? ? ?
H14 ? ? ? ? ? ?
H15 ? ? ? ? ? ?
H16 ? ? ? ? ? ?
H17 ? ? ? ? ? ?
